data_1552006
loop_
_publ_author_name
'Arnab Rit'
'Jesus Campos'
'Haoyu Niu'
'Simon Aldridge'

_publ_section_title
;
 A stable heavier group 14 analogue of vinylidene
;
_journal_name_full 'Nature Chemistry'
_journal_page_first 1022
_journal_page_last 1026
_journal_paper_doi 10.1038/nchem.2597
_journal_volume 8
_journal_year 2016
_chemical_formula_moiety 'C52 H72 B2 Ge2 N4'
_chemical_formula_sum 'C52 H72 B2 Ge2 N4'
_chemical_formula_weight 919.93
_space_group_crystal_system monoclinic
_space_group_IT_number 14
_space_group_name_Hall '-P 2yn'
_space_group_name_H-M_alt 'P 1 21/n 1'
_atom_sites_solution_hydrogens geom
_cell_angle_alpha 90
_cell_angle_beta 112.271(4)
_cell_angle_gamma 90
_cell_formula_units_Z 4
_cell_length_a 22.4542(7)
_cell_length_b 10.5244(3)
_cell_length_c 23.6510(8)
_cell_measurement_reflns_used 12914
_cell_measurement_temperature 150(2)
_cell_measurement_theta_max 73.4047
_cell_measurement_theta_min 3.4406
_cell_volume 5172.2(3)
_computing_cell_refinement 'CrysAlisPro, (Agilent, 2011)'
_computing_data_collection 'SuperNova, (Oxford Diffraction, 2010)'
_computing_data_reduction 'CrysAlisPro, (Agilent, 2011)'
_computing_molecular_graphics .
_computing_publication_material .
_computing_structure_refinement 'SHELXL-2014/7 (Sheldrick, 2014)'
_computing_structure_solution 'SHELXT 2014/5 (Sheldrick, 2014)'
_diffrn_ambient_temperature 150(2)
_diffrn_measured_fraction_theta_full 1.000
_diffrn_measured_fraction_theta_max 0.978
_diffrn_measurement_device Area
_diffrn_measurement_device_type 'Oxford Diffraction SuperNova'
_diffrn_measurement_method \w
_diffrn_radiation_monochromator graphite
_diffrn_radiation_type 'Cu K\a'
_diffrn_radiation_wavelength 1.54180
_diffrn_reflns_av_R_equivalents 0.0386
_diffrn_reflns_av_unetI/netI 0.0330
_diffrn_reflns_Laue_measured_fraction_full 1.000
_diffrn_reflns_Laue_measured_fraction_max 0.978
_diffrn_reflns_limit_h_max 23
_diffrn_reflns_limit_h_min -27
_diffrn_reflns_limit_k_max 11
_diffrn_reflns_limit_k_min -12
_diffrn_reflns_limit_l_max 29
_diffrn_reflns_limit_l_min -24
_diffrn_reflns_number 36053
_diffrn_reflns_point_group_measured_fraction_full 1.000
_diffrn_reflns_point_group_measured_fraction_max 0.978
_diffrn_reflns_theta_full 67.684
_diffrn_reflns_theta_max 73.564
_diffrn_reflns_theta_min 3.443
_exptl_absorpt_coefficient_mu 1.692
_exptl_absorpt_correction_T_max 1.00000
_exptl_absorpt_correction_T_min 0.83897
_exptl_absorpt_correction_type multi-scan
_exptl_absorpt_process_details 'CrysAlisPro, (Agilent, 2011)'
_exptl_crystal_colour yellow
_exptl_crystal_density_diffrn 1.181
_exptl_crystal_density_meas .
_exptl_crystal_density_method .
_exptl_crystal_description bar
_exptl_crystal_F_000 1944
_exptl_crystal_size_max 0.20
_exptl_crystal_size_mid 0.06
_exptl_crystal_size_min 0.05
_refine_diff_density_max 0.500
_refine_diff_density_min -0.350
_refine_diff_density_rms 0.048
_refine_ls_extinction_coef .
_refine_ls_extinction_method none
_refine_ls_goodness_of_fit_ref 1.006
_refine_ls_hydrogen_treatment constr
_refine_ls_matrix_type full
_refine_ls_number_parameters 557
_refine_ls_number_reflns 10189
_refine_ls_number_restraints 0
_refine_ls_restrained_S_all 1.006
_refine_ls_R_factor_all 0.0442
_refine_ls_R_factor_gt 0.0337
_refine_ls_shift/su_max 0.002
_refine_ls_shift/su_mean 0.000
_refine_ls_structure_factor_coef Fsqd
_refine_ls_weighting_details 'w=1/[\s^2^(Fo^2^)+(0.0498P)^2^+1.5759P] where P=(Fo^2^+2Fc^2^)/3'
_refine_ls_weighting_scheme calc
_refine_ls_wR_factor_gt 0.0884
_refine_ls_wR_factor_ref 0.0979
_reflns_Friedel_coverage 0.000
_reflns_Friedel_fraction_full .
_reflns_Friedel_fraction_max .
_reflns_number_gt 8365
_reflns_number_total 10189
_reflns_threshold_expression 'I > 2\s(I)'
_cod_data_source_file nchem.2597-s7.cif
_cod_data_source_block 099arjc15_a
_cod_original_sg_symbol_H-M 'P 21/n'
_cod_database_code 1552006
_shelx_space_group_comment
;
The symmetry employed for this shelxl refinement is uniquely defined
by the following loop, which should always be used as a source of
symmetry information in preference to the above space-group names.
They are only intended as comments.
;

loop_
_space_group_symop_operation_xyz
'x, y, z'
'-x+1/2, y+1/2, -z+1/2'
'-x, -y, -z'
'x-1/2, -y-1/2, z-1/2'

loop_
_atom_site_label
_atom_site_type_symbol
_atom_site_fract_x
_atom_site_fract_y
_atom_site_fract_z
_atom_site_U_iso_or_equiv
_atom_site_adp_type
_atom_site_occupancy
_atom_site_site_symmetry_order
_atom_site_calc_flag
_atom_site_refinement_flags_posn
_atom_site_refinement_flags_adp
_atom_site_refinement_flags_occupancy
_atom_site_disorder_assembly
_atom_site_disorder_group
Ge1 Ge 0.26937(2) 0.61856(2) 0.54668(2) 0.02907(7) Uani 1 1 d . . . . .
Ge2 Ge 0.29101(2) 0.63051(3) 0.65020(2) 0.04411(8) Uani 1 1 d . . . . .
N1 N 0.41112(7) 0.64282(15) 0.58794(7) 0.0285(3) Uani 1 1 d . . . . .
N2 N 0.37865(7) 0.59587(15) 0.48756(7) 0.0294(3) Uani 1 1 d . . . . .
N3 N 0.13577(7) 0.57860(14) 0.53812(6) 0.0268(3) Uani 1 1 d . . . . .
N4 N 0.12461(7) 0.61834(15) 0.44071(7) 0.0303(3) Uani 1 1 d . . . . .
B1 B 0.35426(9) 0.61825(18) 0.53451(9) 0.0259(4) Uani 1 1 d . . . . .
B2 B 0.17271(9) 0.60178(18) 0.50095(9) 0.0258(4) Uani 1 1 d . . . . .
C1 C 0.46490(9) 0.6355(2) 0.57240(9) 0.0374(4) Uani 1 1 d . . . . .
H1 H 0.5082 0.6481 0.5996 0.045 Uiso 1 1 calc R U . . .
C2 C 0.44566(9) 0.6076(2) 0.51298(9) 0.0367(4) Uani 1 1 d . . . . .
H2 H 0.4733 0.5974 0.4913 0.044 Uiso 1 1 calc R U . . .
C3 C 0.41803(8) 0.67489(18) 0.64860(8) 0.0293(4) Uani 1 1 d . . . . .
C4 C 0.41421(9) 0.80326(19) 0.66364(9) 0.0347(4) Uani 1 1 d . . . . .
C5 C 0.42748(10) 0.8331(2) 0.72452(10) 0.0435(5) Uani 1 1 d . . . . .
H5 H 0.4254 0.9192 0.7357 0.052 Uiso 1 1 calc R U . . .
C6 C 0.44365(10) 0.7399(2) 0.76899(9) 0.0467(5) Uani 1 1 d . . . . .
H6 H 0.4532 0.7625 0.8104 0.056 Uiso 1 1 calc R U . . .
C7 C 0.44600(10) 0.6150(2) 0.75366(9) 0.0420(5) Uani 1 1 d . . . . .
H7 H 0.4563 0.5519 0.7846 0.050 Uiso 1 1 calc R U . . .
C8 C 0.43352(9) 0.5783(2) 0.69331(8) 0.0348(4) Uani 1 1 d . . . . .
C9 C 0.40041(11) 0.9062(2) 0.61574(10) 0.0434(5) Uani 1 1 d . . . . .
H9 H 0.3833 0.8642 0.5748 0.052 Uiso 1 1 calc R U . . .
C10 C 0.35005(14) 1.0008(2) 0.61782(15) 0.0638(7) Uani 1 1 d . . . . .
H10A H 0.3104 0.9554 0.6134 0.096 Uiso 1 1 calc R U . . .
H10B H 0.3411 1.0621 0.5844 0.096 Uiso 1 1 calc R U . . .
H10C H 0.3662 1.0459 0.6570 0.096 Uiso 1 1 calc R U . . .
C11 C 0.46286(14) 0.9743(3) 0.62211(17) 0.0779(9) Uani 1 1 d . . . . .
H11A H 0.4810 1.0156 0.6622 0.117 Uiso 1 1 calc R U . . .
H11B H 0.4538 1.0385 0.5899 0.117 Uiso 1 1 calc R U . . .
H11C H 0.4937 0.9124 0.6183 0.117 Uiso 1 1 calc R U . . .
C12 C 0.43989(11) 0.4412(2) 0.67781(10) 0.0459(5) Uani 1 1 d . . . . .
H12 H 0.4164 0.4305 0.6328 0.055 Uiso 1 1 calc R U . . .
C13 C 0.51090(15) 0.4073(3) 0.69309(16) 0.0721(8) Uani 1 1 d . . . . .
H13A H 0.5289 0.4642 0.6708 0.108 Uiso 1 1 calc R U . . .
H13B H 0.5140 0.3192 0.6811 0.108 Uiso 1 1 calc R U . . .
H13C H 0.5351 0.4168 0.7371 0.108 Uiso 1 1 calc R U . . .
C14 C 0.41085(14) 0.3490(3) 0.70988(13) 0.0643(7) Uani 1 1 d . . . . .
H14A H 0.4361 0.3508 0.7540 0.097 Uiso 1 1 calc R U . . .
H14B H 0.4114 0.2628 0.6943 0.097 Uiso 1 1 calc R U . . .
H14C H 0.3663 0.3738 0.7020 0.097 Uiso 1 1 calc R U . . .
C15 C 0.35043(9) 0.5585(2) 0.42463(8) 0.0343(4) Uani 1 1 d . . . . .
C16 C 0.33884(10) 0.6518(2) 0.38004(9) 0.0418(5) Uani 1 1 d . . . . .
C17 C 0.31842(13) 0.6118(3) 0.31931(11) 0.0622(7) Uani 1 1 d . . . . .
H17 H 0.3101 0.6729 0.2876 0.075 Uiso 1 1 calc R U . . .
C18 C 0.31018(14) 0.4841(3) 0.30506(12) 0.0733(9) Uani 1 1 d . . . . .
H18 H 0.2967 0.4583 0.2636 0.088 Uiso 1 1 calc R U . . .
C19 C 0.32104(15) 0.3942(3) 0.34960(14) 0.0674(8) Uani 1 1 d . . . . .
H19 H 0.3142 0.3071 0.3385 0.081 Uiso 1 1 calc R U . . .
C20 C 0.34202(11) 0.4283(2) 0.41116(11) 0.0478(5) Uani 1 1 d . . . . .
C21 C 0.34984(11) 0.7919(2) 0.39635(11) 0.0488(5) Uani 1 1 d . . . . .
H21 H 0.3492 0.8039 0.4381 0.059 Uiso 1 1 calc R U . . .
C22 C 0.29755(16) 0.8757(3) 0.35196(18) 0.0845(10) Uani 1 1 d . . . . .
H22A H 0.3030 0.8793 0.3128 0.127 Uiso 1 1 calc R U . . .
H22B H 0.3009 0.9616 0.3689 0.127 Uiso 1 1 calc R U . . .
H22C H 0.2552 0.8402 0.3457 0.127 Uiso 1 1 calc R U . . .
C23 C 0.41423(15) 0.8376(3) 0.39764(19) 0.0842(10) Uani 1 1 d . . . . .
H23A H 0.4485 0.7826 0.4246 0.126 Uiso 1 1 calc R U . . .
H23B H 0.4216 0.9250 0.4130 0.126 Uiso 1 1 calc R U . . .
H23C H 0.4143 0.8348 0.3563 0.126 Uiso 1 1 calc R U . . .
C24 C 0.35313(14) 0.3294(2) 0.46025(14) 0.0600(6) Uani 1 1 d . . . . .
H24 H 0.3804 0.3694 0.5000 0.072 Uiso 1 1 calc R U . . .
C25 C 0.38881(18) 0.2111(3) 0.4520(2) 0.0925(12) Uani 1 1 d . . . . .
H25A H 0.3645 0.1721 0.4123 0.139 Uiso 1 1 calc R U . . .
H25B H 0.3931 0.1500 0.4846 0.139 Uiso 1 1 calc R U . . .
H25C H 0.4317 0.2353 0.4539 0.139 Uiso 1 1 calc R U . . .
C26 C 0.29002(17) 0.2912(3) 0.46491(19) 0.0827(10) Uani 1 1 d . . . . .
H26A H 0.2682 0.3670 0.4716 0.124 Uiso 1 1 calc R U . . .
H26B H 0.2985 0.2323 0.4992 0.124 Uiso 1 1 calc R U . . .
H26C H 0.2625 0.2496 0.4269 0.124 Uiso 1 1 calc R U . . .
C27 C 0.07054(8) 0.5839(2) 0.50155(9) 0.0344(4) Uani 1 1 d . . . . .
H27 H 0.0363 0.5725 0.5154 0.041 Uiso 1 1 calc R U . . .
C28 C 0.06375(9) 0.6075(2) 0.44403(9) 0.0384(4) Uani 1 1 d . . . . .
H28 H 0.0238 0.6158 0.4104 0.046 Uiso 1 1 calc R U . . .
C29 C 0.15501(8) 0.56202(17) 0.60261(8) 0.0273(3) Uani 1 1 d . . . . .
C30 C 0.17097(9) 0.43955(18) 0.62747(9) 0.0326(4) Uani 1 1 d . . . . .
C31 C 0.18322(11) 0.4240(2) 0.68965(10) 0.0426(5) Uani 1 1 d . . . . .
H31 H 0.1937 0.3422 0.7077 0.051 Uiso 1 1 calc R U . . .
C32 C 0.18031(11) 0.5262(2) 0.72513(9) 0.0461(5) Uani 1 1 d . . . . .
H32 H 0.1884 0.5136 0.7672 0.055 Uiso 1 1 calc R U . . .
C33 C 0.16587(10) 0.6455(2) 0.70048(9) 0.0409(5) Uani 1 1 d . . . . .
H33 H 0.1646 0.7147 0.7258 0.049 Uiso 1 1 calc R U . . .
C34 C 0.15297(9) 0.66706(18) 0.63842(8) 0.0316(4) Uani 1 1 d . . . . .
C35 C 0.17077(11) 0.32637(19) 0.58795(10) 0.0423(5) Uani 1 1 d . . . . .
H35 H 0.1726 0.3597 0.5491 0.051 Uiso 1 1 calc R U . . .
C36 C 0.22830(12) 0.2392(2) 0.61680(16) 0.0664(8) Uani 1 1 d . . . . .
H36A H 0.2681 0.2879 0.6263 0.100 Uiso 1 1 calc R U . . .
H36B H 0.2268 0.1707 0.5882 0.100 Uiso 1 1 calc R U . . .
H36C H 0.2271 0.2027 0.6545 0.100 Uiso 1 1 calc R U . . .
C37 C 0.10834(13) 0.2517(3) 0.57146(15) 0.0691(8) Uani 1 1 d . . . . .
H37A H 0.1081 0.1815 0.5441 0.104 Uiso 1 1 calc R U . . .
H37B H 0.0717 0.3079 0.5509 0.104 Uiso 1 1 calc R U . . .
H37C H 0.1051 0.2176 0.6088 0.104 Uiso 1 1 calc R U . . .
C38 C 0.13355(11) 0.79801(19) 0.61114(10) 0.0435(5) Uani 1 1 d . . . . .
H38 H 0.1377 0.7992 0.5705 0.052 Uiso 1 1 calc R U . . .
C39 C 0.17682(15) 0.9024(2) 0.65031(15) 0.0646(7) Uani 1 1 d . . . . .
H39A H 0.1707 0.9085 0.6891 0.097 Uiso 1 1 calc R U . . .
H39B H 0.1657 0.9837 0.6286 0.097 Uiso 1 1 calc R U . . .
H39C H 0.2219 0.8820 0.6583 0.097 Uiso 1 1 calc R U . . .
C40 C 0.06333(13) 0.8264(3) 0.60045(13) 0.0628(7) Uani 1 1 d . . . . .
H40A H 0.0356 0.7611 0.5738 0.094 Uiso 1 1 calc R U . . .
H40B H 0.0515 0.9099 0.5811 0.094 Uiso 1 1 calc R U . . .
H40C H 0.0579 0.8264 0.6397 0.094 Uiso 1 1 calc R U . . .
C41 C 0.12658(8) 0.6630(2) 0.38396(8) 0.0340(4) Uani 1 1 d . . . . .
C42 C 0.11889(10) 0.5754(2) 0.33712(9) 0.0407(4) Uani 1 1 d . . . . .
C43 C 0.11354(12) 0.6237(3) 0.28042(10) 0.0521(6) Uani 1 1 d . . . . .
H43 H 0.1084 0.5667 0.2477 0.062 Uiso 1 1 calc R U . . .
C44 C 0.11564(12) 0.7517(3) 0.27106(10) 0.0576(6) Uani 1 1 d . . . . .
H44 H 0.1112 0.7825 0.2319 0.069 Uiso 1 1 calc R U . . .
C45 C 0.12420(11) 0.8367(3) 0.31806(11) 0.0516(6) Uani 1 1 d . . . . .
H45 H 0.1263 0.9251 0.3110 0.062 Uiso 1 1 calc R U . . .
C46 C 0.12982(9) 0.7942(2) 0.37574(9) 0.0399(4) Uani 1 1 d . . . . .
C47 C 0.11375(12) 0.4335(2) 0.34613(10) 0.0508(5) Uani 1 1 d . . . . .
H47 H 0.1344 0.4154 0.3909 0.061 Uiso 1 1 calc R U . . .
C48 C 0.04355(16) 0.3909(3) 0.32439(18) 0.0782(9) Uani 1 1 d . . . . .
H48A H 0.0212 0.4405 0.3454 0.117 Uiso 1 1 calc R U . . .
H48B H 0.0418 0.3005 0.3336 0.117 Uiso 1 1 calc R U . . .
H48C H 0.0226 0.4044 0.2802 0.117 Uiso 1 1 calc R U . . .
C49 C 0.14775(17) 0.3532(3) 0.31394(17) 0.0787(9) Uani 1 1 d . . . . .
H49A H 0.1237 0.3571 0.2697 0.118 Uiso 1 1 calc R U . . .
H49B H 0.1500 0.2649 0.3277 0.118 Uiso 1 1 calc R U . . .
H49C H 0.1914 0.3859 0.3237 0.118 Uiso 1 1 calc R U . . .
C50 C 0.13659(12) 0.8883(2) 0.42645(11) 0.0500(5) Uani 1 1 d . . . . .
H50 H 0.1421 0.8373 0.4638 0.060 Uiso 1 1 calc R U . . .
C51 C 0.1958(2) 0.9708(4) 0.4420(2) 0.1106(15) Uani 1 1 d . . . . .
H51A H 0.1921 1.0229 0.4065 0.166 Uiso 1 1 calc R U . . .
H51B H 0.2341 0.9167 0.4530 0.166 Uiso 1 1 calc R U . . .
H51C H 0.1996 1.0261 0.4765 0.166 Uiso 1 1 calc R U . . .
C52 C 0.0763(2) 0.9661(4) 0.4122(2) 0.1190(18) Uani 1 1 d . . . . .
H52A H 0.0807 1.0203 0.4472 0.178 Uiso 1 1 calc R U . . .
H52B H 0.0394 0.9093 0.4037 0.178 Uiso 1 1 calc R U . . .
H52C H 0.0697 1.0193 0.3763 0.178 Uiso 1 1 calc R U . . .

loop_
_atom_site_aniso_label
_atom_site_aniso_U_11
_atom_site_aniso_U_22
_atom_site_aniso_U_33
_atom_site_aniso_U_23
_atom_site_aniso_U_13
_atom_site_aniso_U_12
Ge1 0.01804(10) 0.04666(13) 0.02199(11) -0.00129(8) 0.00700(8) -0.00191(8)
Ge2 0.02648(12) 0.0821(2) 0.02262(12) -0.00184(10) 0.00797(9) 0.00209(11)
N1 0.0204(7) 0.0402(8) 0.0253(7) 0.0006(6) 0.0090(6) 0.0005(6)
N2 0.0250(7) 0.0389(8) 0.0263(7) -0.0022(6) 0.0122(6) -0.0008(6)
N3 0.0210(7) 0.0336(7) 0.0246(7) -0.0004(6) 0.0071(5) -0.0025(6)
N4 0.0221(7) 0.0432(8) 0.0234(7) 0.0015(6) 0.0063(6) -0.0025(6)
B1 0.0211(8) 0.0313(9) 0.0262(9) 0.0015(7) 0.0102(7) -0.0005(7)
B2 0.0206(8) 0.0287(9) 0.0266(9) -0.0002(7) 0.0072(7) -0.0025(7)
C1 0.0210(8) 0.0564(12) 0.0353(10) -0.0001(8) 0.0113(7) -0.0002(8)
C2 0.0263(9) 0.0532(12) 0.0362(10) -0.0004(8) 0.0182(8) 0.0035(8)
C3 0.0202(8) 0.0418(10) 0.0245(8) -0.0012(7) 0.0069(6) -0.0026(7)
C4 0.0264(9) 0.0411(10) 0.0354(9) -0.0026(8) 0.0103(7) -0.0024(7)
C5 0.0361(10) 0.0521(12) 0.0406(11) -0.0142(9) 0.0126(9) -0.0037(9)
C6 0.0362(10) 0.0725(15) 0.0263(9) -0.0101(10) 0.0062(8) -0.0055(10)
C7 0.0361(10) 0.0586(13) 0.0247(9) 0.0022(8) 0.0042(8) -0.0040(9)
C8 0.0255(8) 0.0451(10) 0.0289(9) 0.0017(8) 0.0045(7) -0.0020(7)
C9 0.0444(11) 0.0399(11) 0.0462(12) -0.0005(9) 0.0174(9) -0.0017(9)
C10 0.0667(16) 0.0451(13) 0.0846(19) 0.0107(13) 0.0345(15) 0.0127(12)
C11 0.0596(16) 0.084(2) 0.095(2) 0.0292(18) 0.0340(16) -0.0082(15)
C12 0.0514(12) 0.0421(11) 0.0379(10) 0.0055(9) 0.0096(9) 0.0030(9)
C13 0.0703(18) 0.0609(16) 0.092(2) 0.0095(15) 0.0381(17) 0.0203(14)
C14 0.0665(16) 0.0515(14) 0.0647(16) 0.0177(12) 0.0132(13) -0.0043(12)
C15 0.0310(9) 0.0471(11) 0.0294(9) -0.0080(8) 0.0166(7) -0.0057(8)
C16 0.0377(10) 0.0595(13) 0.0307(10) -0.0024(9) 0.0159(8) -0.0071(9)
C17 0.0606(15) 0.096(2) 0.0313(11) -0.0057(12) 0.0191(11) -0.0163(14)
C18 0.0717(18) 0.112(3) 0.0395(13) -0.0374(15) 0.0250(12) -0.0279(17)
C19 0.0754(18) 0.0711(17) 0.0667(18) -0.0365(15) 0.0393(15) -0.0266(14)
C20 0.0469(12) 0.0497(12) 0.0531(13) -0.0152(10) 0.0262(10) -0.0112(10)
C21 0.0522(13) 0.0509(12) 0.0423(11) 0.0096(10) 0.0168(10) -0.0014(10)
C22 0.0660(19) 0.092(2) 0.089(2) 0.0267(19) 0.0222(18) 0.0124(17)
C23 0.0573(17) 0.0682(18) 0.119(3) 0.0079(19) 0.0247(18) -0.0090(14)
C24 0.0696(16) 0.0401(12) 0.0752(18) -0.0063(12) 0.0328(14) -0.0105(11)
C25 0.089(2) 0.0623(18) 0.148(4) 0.008(2) 0.069(3) 0.0077(17)
C26 0.090(2) 0.0689(19) 0.112(3) 0.0188(18) 0.065(2) 0.0058(17)
C27 0.0195(8) 0.0489(11) 0.0334(9) -0.0008(8) 0.0082(7) -0.0056(7)
C28 0.0193(8) 0.0588(12) 0.0308(9) 0.0001(8) 0.0025(7) -0.0031(8)
C29 0.0218(8) 0.0353(9) 0.0255(8) 0.0012(7) 0.0098(6) -0.0032(7)
C30 0.0308(9) 0.0331(9) 0.0362(9) 0.0041(7) 0.0152(8) 0.0002(7)
C31 0.0469(11) 0.0443(11) 0.0391(11) 0.0134(9) 0.0190(9) 0.0019(9)
C32 0.0467(12) 0.0643(14) 0.0303(10) 0.0070(9) 0.0179(9) -0.0001(10)
C33 0.0425(11) 0.0513(12) 0.0331(10) -0.0057(9) 0.0193(9) -0.0015(9)
C34 0.0280(9) 0.0363(9) 0.0318(9) -0.0013(7) 0.0129(7) -0.0011(7)
C35 0.0492(12) 0.0327(10) 0.0481(12) 0.0021(9) 0.0219(10) 0.0017(9)
C36 0.0498(14) 0.0426(13) 0.101(2) -0.0093(13) 0.0222(14) 0.0074(11)
C37 0.0494(14) 0.0569(15) 0.089(2) -0.0271(14) 0.0129(14) -0.0039(12)
C38 0.0525(12) 0.0337(10) 0.0465(11) -0.0007(9) 0.0212(10) 0.0036(9)
C39 0.0770(18) 0.0379(12) 0.0804(19) -0.0102(12) 0.0314(15) -0.0084(12)
C40 0.0559(15) 0.0601(15) 0.0661(16) -0.0023(13) 0.0159(13) 0.0207(12)
C41 0.0235(8) 0.0500(11) 0.0235(8) 0.0040(8) 0.0032(7) -0.0015(7)
C42 0.0338(10) 0.0578(12) 0.0272(9) -0.0023(9) 0.0077(8) -0.0039(9)
C43 0.0502(13) 0.0777(17) 0.0269(10) -0.0037(10) 0.0130(9) -0.0066(11)
C44 0.0509(13) 0.0869(19) 0.0325(11) 0.0137(11) 0.0131(10) -0.0078(12)
C45 0.0446(12) 0.0610(14) 0.0426(12) 0.0156(11) 0.0092(10) -0.0065(10)
C46 0.0319(9) 0.0485(11) 0.0332(10) 0.0044(8) 0.0056(8) -0.0044(8)
C47 0.0573(13) 0.0526(13) 0.0369(11) -0.0068(10) 0.0117(10) -0.0026(11)
C48 0.079(2) 0.0596(17) 0.102(3) -0.0151(16) 0.0417(19) -0.0202(15)
C49 0.078(2) 0.074(2) 0.086(2) -0.0190(17) 0.0335(18) 0.0045(16)
C50 0.0546(13) 0.0441(12) 0.0428(12) -0.0001(9) 0.0088(10) -0.0020(10)
C51 0.110(3) 0.113(3) 0.109(3) -0.052(3) 0.041(3) -0.061(3)
C52 0.096(3) 0.126(3) 0.100(3) -0.057(3) -0.002(2) 0.043(2)

loop_
_atom_type_symbol
_atom_type_description
_atom_type_scat_dispersion_real
_atom_type_scat_dispersion_imag
_atom_type_scat_source
C C 0.0181 0.0091 'International Tables Vol C Tables 4.2.6.8 and 6.1.1.4'
H H 0.0000 0.0000 'International Tables Vol C Tables 4.2.6.8 and 6.1.1.4'
B B 0.0090 0.0039 'International Tables Vol C Tables 4.2.6.8 and 6.1.1.4'
N N 0.0311 0.0180 'International Tables Vol C Tables 4.2.6.8 and 6.1.1.4'
Ge Ge -1.0885 0.8855 'International Tables Vol C Tables 4.2.6.8 and 6.1.1.4'

loop_
_geom_angle_atom_site_label_1
_geom_angle_atom_site_label_2
_geom_angle_atom_site_label_3
_geom_angle
_geom_angle_site_symmetry_1
_geom_angle_site_symmetry_3
B2 Ge1 B1 142.56(8) . .
B2 Ge1 Ge2 108.76(6) . .
B1 Ge1 Ge2 108.54(6) . .
C1 N1 C3 120.35(15) . .
C1 N1 B1 109.15(15) . .
C3 N1 B1 130.47(15) . .
C2 N2 B1 108.52(15) . .
C2 N2 C15 116.79(15) . .
B1 N2 C15 134.57(15) . .
C27 N3 C29 119.31(15) . .
C27 N3 B2 109.13(14) . .
C29 N3 B2 131.37(14) . .
C28 N4 B2 108.48(15) . .
C28 N4 C41 116.99(15) . .
B2 N4 C41 133.48(15) . .
N2 B1 N1 103.76(14) . .
N2 B1 Ge1 139.90(14) . .
N1 B1 Ge1 116.29(13) . .
N4 B2 N3 103.64(14) . .
N4 B2 Ge1 140.13(14) . .
N3 B2 Ge1 115.84(12) . .
C2 C1 N1 108.83(16) . .
C2 C1 H1 125.6 . .
N1 C1 H1 125.6 . .
C1 C2 N2 109.74(16) . .
C1 C2 H2 125.1 . .
N2 C2 H2 125.1 . .
C4 C3 C8 121.53(17) . .
C4 C3 N1 119.22(17) . .
C8 C3 N1 119.06(17) . .
C5 C4 C3 117.95(19) . .
C5 C4 C9 121.07(19) . .
C3 C4 C9 120.86(18) . .
C6 C5 C4 121.2(2) . .
C6 C5 H5 119.4 . .
C4 C5 H5 119.4 . .
C7 C6 C5 120.34(19) . .
C7 C6 H6 119.8 . .
C5 C6 H6 119.8 . .
C6 C7 C8 121.4(2) . .
C6 C7 H7 119.3 . .
C8 C7 H7 119.3 . .
C7 C8 C3 117.50(19) . .
C7 C8 C12 120.70(19) . .
C3 C8 C12 121.72(17) . .
C4 C9 C10 112.8(2) . .
C4 C9 C11 110.0(2) . .
C10 C9 C11 110.8(2) . .
C4 C9 H9 107.7 . .
C10 C9 H9 107.7 . .
C11 C9 H9 107.7 . .
C9 C10 H10A 109.5 . .
C9 C10 H10B 109.5 . .
H10A C10 H10B 109.5 . .
C9 C10 H10C 109.5 . .
H10A C10 H10C 109.5 . .
H10B C10 H10C 109.5 . .
C9 C11 H11A 109.5 . .
C9 C11 H11B 109.5 . .
H11A C11 H11B 109.5 . .
C9 C11 H11C 109.5 . .
H11A C11 H11C 109.5 . .
H11B C11 H11C 109.5 . .
C8 C12 C14 113.0(2) . .
C8 C12 C13 110.5(2) . .
C14 C12 C13 109.7(2) . .
C8 C12 H12 107.8 . .
C14 C12 H12 107.8 . .
C13 C12 H12 107.8 . .
C12 C13 H13A 109.5 . .
C12 C13 H13B 109.5 . .
H13A C13 H13B 109.5 . .
C12 C13 H13C 109.5 . .
H13A C13 H13C 109.5 . .
H13B C13 H13C 109.5 . .
C12 C14 H14A 109.5 . .
C12 C14 H14B 109.5 . .
H14A C14 H14B 109.5 . .
C12 C14 H14C 109.5 . .
H14A C14 H14C 109.5 . .
H14B C14 H14C 109.5 . .
C16 C15 C20 123.13(19) . .
C16 C15 N2 118.38(18) . .
C20 C15 N2 118.16(19) . .
C15 C16 C17 117.5(2) . .
C15 C16 C21 121.75(18) . .
C17 C16 C21 120.7(2) . .
C18 C17 C16 120.3(3) . .
C18 C17 H17 119.8 . .
C16 C17 H17 119.8 . .
C19 C18 C17 121.1(2) . .
C19 C18 H18 119.4 . .
C17 C18 H18 119.4 . .
C18 C19 C20 121.1(3) . .
C18 C19 H19 119.5 . .
C20 C19 H19 119.5 . .
C19 C20 C15 116.8(2) . .
C19 C20 C24 121.1(2) . .
C15 C20 C24 122.0(2) . .
C23 C21 C16 112.1(2) . .
C23 C21 C22 108.1(2) . .
C16 C21 C22 112.2(2) . .
C23 C21 H21 108.1 . .
C16 C21 H21 108.1 . .
C22 C21 H21 108.1 . .
C21 C22 H22A 109.5 . .
C21 C22 H22B 109.5 . .
H22A C22 H22B 109.5 . .
C21 C22 H22C 109.5 . .
H22A C22 H22C 109.5 . .
H22B C22 H22C 109.5 . .
C21 C23 H23A 109.5 . .
C21 C23 H23B 109.5 . .
H23A C23 H23B 109.5 . .
C21 C23 H23C 109.5 . .
H23A C23 H23C 109.5 . .
H23B C23 H23C 109.5 . .
C20 C24 C26 110.6(2) . .
C20 C24 C25 113.9(3) . .
C26 C24 C25 109.9(2) . .
C20 C24 H24 107.3 . .
C26 C24 H24 107.3 . .
C25 C24 H24 107.3 . .
C24 C25 H25A 109.5 . .
C24 C25 H25B 109.5 . .
H25A C25 H25B 109.5 . .
C24 C25 H25C 109.5 . .
H25A C25 H25C 109.5 . .
H25B C25 H25C 109.5 . .
C24 C26 H26A 109.5 . .
C24 C26 H26B 109.5 . .
H26A C26 H26B 109.5 . .
C24 C26 H26C 109.5 . .
H26A C26 H26C 109.5 . .
H26B C26 H26C 109.5 . .
C28 C27 N3 109.16(16) . .
C28 C27 H27 125.4 . .
N3 C27 H27 125.4 . .
C27 C28 N4 109.58(16) . .
C27 C28 H28 125.2 . .
N4 C28 H28 125.2 . .
C34 C29 C30 122.09(16) . .
C34 C29 N3 118.79(16) . .
C30 C29 N3 118.96(16) . .
C31 C30 C29 117.66(18) . .
C31 C30 C35 120.69(18) . .
C29 C30 C35 121.53(17) . .
C32 C31 C30 120.78(19) . .
C32 C31 H31 119.6 . .
C30 C31 H31 119.6 . .
C33 C32 C31 120.89(19) . .
C33 C32 H32 119.6 . .
C31 C32 H32 119.6 . .
C32 C33 C34 121.0(2) . .
C32 C33 H33 119.5 . .
C34 C33 H33 119.5 . .
C29 C34 C33 117.59(18) . .
C29 C34 C38 121.99(17) . .
C33 C34 C38 120.31(18) . .
C30 C35 C36 113.3(2) . .
C30 C35 C37 110.56(19) . .
C36 C35 C37 110.3(2) . .
C30 C35 H35 107.5 . .
C36 C35 H35 107.5 . .
C37 C35 H35 107.5 . .
C35 C36 H36A 109.5 . .
C35 C36 H36B 109.5 . .
H36A C36 H36B 109.5 . .
C35 C36 H36C 109.5 . .
H36A C36 H36C 109.5 . .
H36B C36 H36C 109.5 . .
C35 C37 H37A 109.5 . .
C35 C37 H37B 109.5 . .
H37A C37 H37B 109.5 . .
C35 C37 H37C 109.5 . .
H37A C37 H37C 109.5 . .
H37B C37 H37C 109.5 . .
C34 C38 C40 111.15(19) . .
C34 C38 C39 112.5(2) . .
C40 C38 C39 109.8(2) . .
C34 C38 H38 107.7 . .
C40 C38 H38 107.7 . .
C39 C38 H38 107.7 . .
C38 C39 H39A 109.5 . .
C38 C39 H39B 109.5 . .
H39A C39 H39B 109.5 . .
C38 C39 H39C 109.5 . .
H39A C39 H39C 109.5 . .
H39B C39 H39C 109.5 . .
C38 C40 H40A 109.5 . .
C38 C40 H40B 109.5 . .
H40A C40 H40B 109.5 . .
C38 C40 H40C 109.5 . .
H40A C40 H40C 109.5 . .
H40B C40 H40C 109.5 . .
C42 C41 C46 122.43(18) . .
C42 C41 N4 119.02(18) . .
C46 C41 N4 118.25(18) . .
C43 C42 C41 117.4(2) . .
C43 C42 C47 120.6(2) . .
C41 C42 C47 121.94(19) . .
C44 C43 C42 121.2(2) . .
C44 C43 H43 119.4 . .
C42 C43 H43 119.4 . .
C43 C44 C45 120.6(2) . .
C43 C44 H44 119.7 . .
C45 C44 H44 119.7 . .
C44 C45 C46 120.8(2) . .
C44 C45 H45 119.6 . .
C46 C45 H45 119.6 . .
C45 C46 C41 117.5(2) . .
C45 C46 C50 120.6(2) . .
C41 C46 C50 121.91(19) . .
C49 C47 C42 113.3(2) . .
C49 C47 C48 108.5(2) . .
C42 C47 C48 111.4(2) . .
C49 C47 H47 107.8 . .
C42 C47 H47 107.8 . .
C48 C47 H47 107.8 . .
C47 C48 H48A 109.5 . .
C47 C48 H48B 109.5 . .
H48A C48 H48B 109.5 . .
C47 C48 H48C 109.5 . .
H48A C48 H48C 109.5 . .
H48B C48 H48C 109.5 . .
C47 C49 H49A 109.5 . .
C47 C49 H49B 109.5 . .
H49A C49 H49B 109.5 . .
C47 C49 H49C 109.5 . .
H49A C49 H49C 109.5 . .
H49B C49 H49C 109.5 . .
C52 C50 C51 112.0(3) . .
C52 C50 C46 111.4(2) . .
C51 C50 C46 112.4(2) . .
C52 C50 H50 106.9 . .
C51 C50 H50 106.9 . .
C46 C50 H50 106.9 . .
C50 C51 H51A 109.5 . .
C50 C51 H51B 109.5 . .
H51A C51 H51B 109.5 . .
C50 C51 H51C 109.5 . .
H51A C51 H51C 109.5 . .
H51B C51 H51C 109.5 . .
C50 C52 H52A 109.5 . .
C50 C52 H52B 109.5 . .
H52A C52 H52B 109.5 . .
C50 C52 H52C 109.5 . .
H52A C52 H52C 109.5 . .
H52B C52 H52C 109.5 . .

loop_
_geom_bond_atom_site_label_1
_geom_bond_atom_site_label_2
_geom_bond_distance
_geom_bond_site_symmetry_2
Ge1 B2 2.0328(19) .
Ge1 B1 2.0328(19) .
Ge1 Ge2 2.3119(3) .
N1 C1 1.391(2) .
N1 C3 1.424(2) .
N1 B1 1.439(2) .
N2 C2 1.398(2) .
N2 B1 1.432(2) .
N2 C15 1.434(2) .
N3 C27 1.392(2) .
N3 C29 1.430(2) .
N3 B2 1.440(2) .
N4 C28 1.403(2) .
N4 B2 1.436(2) .
N4 C41 1.438(2) .
C1 C2 1.337(3) .
C1 H1 0.9500 .
C2 H2 0.9500 .
C3 C4 1.408(3) .
C3 C8 1.412(3) .
C4 C5 1.391(3) .
C4 C9 1.512(3) .
C5 C6 1.383(3) .
C5 H5 0.9500 .
C6 C7 1.369(3) .
C6 H6 0.9500 .
C7 C8 1.401(3) .
C7 H7 0.9500 .
C8 C12 1.509(3) .
C9 C10 1.522(3) .
C9 C11 1.531(3) .
C9 H9 1.0000 .
C10 H10A 0.9800 .
C10 H10B 0.9800 .
C10 H10C 0.9800 .
C11 H11A 0.9800 .
C11 H11B 0.9800 .
C11 H11C 0.9800 .
C12 C14 1.522(3) .
C12 C13 1.538(4) .
C12 H12 1.0000 .
C13 H13A 0.9800 .
C13 H13B 0.9800 .
C13 H13C 0.9800 .
C14 H14A 0.9800 .
C14 H14B 0.9800 .
C14 H14C 0.9800 .
C15 C16 1.391(3) .
C15 C20 1.403(3) .
C16 C17 1.397(3) .
C16 C21 1.520(3) .
C17 C18 1.381(4) .
C17 H17 0.9500 .
C18 C19 1.368(5) .
C18 H18 0.9500 .
C19 C20 1.397(4) .
C19 H19 0.9500 .
C20 C24 1.508(4) .
C21 C23 1.513(4) .
C21 C22 1.525(4) .
C21 H21 1.0000 .
C22 H22A 0.9800 .
C22 H22B 0.9800 .
C22 H22C 0.9800 .
C23 H23A 0.9800 .
C23 H23B 0.9800 .
C23 H23C 0.9800 .
C24 C26 1.517(4) .
C24 C25 1.533(4) .
C24 H24 1.0000 .
C25 H25A 0.9800 .
C25 H25B 0.9800 .
C25 H25C 0.9800 .
C26 H26A 0.9800 .
C26 H26B 0.9800 .
C26 H26C 0.9800 .
C27 C28 1.334(3) .
C27 H27 0.9500 .
C28 H28 0.9500 .
C29 C34 1.404(3) .
C29 C30 1.406(3) .
C30 C31 1.400(3) .
C30 C35 1.513(3) .
C31 C32 1.381(3) .
C31 H31 0.9500 .
C32 C33 1.371(3) .
C32 H32 0.9500 .
C33 C34 1.403(3) .
C33 H33 0.9500 .
C34 C38 1.514(3) .
C35 C36 1.519(3) .
C35 C37 1.523(3) .
C35 H35 1.0000 .
C36 H36A 0.9800 .
C36 H36B 0.9800 .
C36 H36C 0.9800 .
C37 H37A 0.9800 .
C37 H37B 0.9800 .
C37 H37C 0.9800 .
C38 C40 1.529(3) .
C38 C39 1.525(3) .
C38 H38 1.0000 .
C39 H39A 0.9800 .
C39 H39B 0.9800 .
C39 H39C 0.9800 .
C40 H40A 0.9800 .
C40 H40B 0.9800 .
C40 H40C 0.9800 .
C41 C42 1.400(3) .
C41 C46 1.400(3) .
C42 C43 1.396(3) .
C42 C47 1.520(3) .
C43 C44 1.369(4) .
C43 H43 0.9500 .
C44 C45 1.382(4) .
C44 H44 0.9500 .
C45 C46 1.395(3) .
C45 H45 0.9500 .
C46 C50 1.518(3) .
C47 C49 1.522(4) .
C47 C48 1.528(4) .
C47 H47 1.0000 .
C48 H48A 0.9800 .
C48 H48B 0.9800 .
C48 H48C 0.9800 .
C49 H49A 0.9800 .
C49 H49B 0.9800 .
C49 H49C 0.9800 .
C50 C52 1.506(4) .
C50 C51 1.512(4) .
C50 H50 1.0000 .
C51 H51A 0.9800 .
C51 H51B 0.9800 .
C51 H51C 0.9800 .
C52 H52A 0.9800 .
C52 H52B 0.9800 .
C52 H52C 0.9800 .
